data_1542740
loop_
_publ_author_name
'Wang, X.-L.'
'Hubbard, C.R.'
'Alexander, K.B.'
'Becher, P.F.'

_publ_section_title
;
 Neutron diffraction measurements of the residual stresses in Al2O3 - ZrO2
 (CeO2) ceramic composites
;
_journal_coden_ASTM JACTAW
_journal_name_full 'Journal of the American Ceramic Society'
_journal_page_first 1569
_journal_page_last 1575
_journal_paper_doi 10.1111/j.1151-2916.1994.tb09758.x
_journal_volume 77
_journal_year 1994
_chemical_formula_structural '(Zr0.88 Ce0.12) O2'
_chemical_formula_sum 'Ce0.12 O2 Zr0.88'
_chemical_name_systematic 'Zirconium cerium(IV) oxide (0.9/0.1/2)'
_space_group_IT_number 137
_symmetry_cell_setting tetragonal
_symmetry_space_group_name_Hall 'P 4n 2n -1n'
_symmetry_space_group_name_H-M 'P 42/n m c :1'
_cell_angle_alpha 90.0
_cell_angle_beta 90.0
_cell_angle_gamma 90.0
_cell_formula_units_Z 2
_cell_length_a 3.6270(1)
_cell_length_b 3.6270(1)
_cell_length_c 5.2336(3)
_cell_volume 68.849(5)
_cod_data_source_file t-psz1994.cif
_cod_data_source_block phase_T-PSZ
_cod_original_sg_symbol_H-M P42/nmc
_cod_database_code 1542740

loop_
_symmetry_equiv_pos_as_xyz
'-y, -x, -z'
'y, x, -z'
'y, -x, -z'
'-y, x, -z'
'x, -y, z'
'-x, y, z'
'-x, -y, z'
'x, y, z'
'-y+1/2, -x+1/2, z+1/2'
'y+1/2, x+1/2, z+1/2'
'y+1/2, -x+1/2, z+1/2'
'-y+1/2, x+1/2, z+1/2'
'x+1/2, -y+1/2, -z+1/2'
'-x+1/2, y+1/2, -z+1/2'
'-x+1/2, -y+1/2, -z+1/2'
'x+1/2, y+1/2, -z+1/2'

loop_
_atom_site_label
_atom_site_type_symbol
_atom_site_occupancy
_atom_site_fract_x
_atom_site_fract_y
_atom_site_fract_z
_atom_site_B_iso_or_equiv
Zr1 Zr4+ 0.82 0 0 0 0.45(8)
Ce1 Ce4+ 0.18 0 0 0 0.45(8)
O1 O2- 1.0 0 0.5 0.2973(5) 0.77(7)
